data_1556743
loop_
_publ_author_name
'Lumpi, Daniel'
'Kautny, Paul'
'St\"oger, Berthold'
'Fr\"ohlich, Johannes'

_publ_section_title
;
 Crystal chemistry of layered structures formed by linear rigid
 silyl-capped molecules.
;
_journal_issue 'Pt 5'
_journal_name_full IUCrJ
_journal_page_first 584
_journal_page_last 600
_journal_paper_doi 10.1107/S2052252515011665
_journal_volume 2
_journal_year 2015
_chemical_formula_sum 'C22 H30 O2 S3 Si2'
_chemical_formula_weight 478.8
_space_group_IT_number 15
_space_group_name_Hall '-C 2yc'
_space_group_name_H-M_alt 'C 1 2/c 1'
_space_group_ssg_name C2/c(0\b0)s0
_symmetry_cell_setting monoclinic
_cell_angle_alpha 90
_cell_angle_beta 95.684(2)
_cell_angle_gamma 90
_cell_formula_units_Z 4
_cell_length_a 31.8766(8)
_cell_length_b 8.4003(5)
_cell_length_c 10.0737(3)
_cell_measurement_reflns_used 9719
_cell_measurement_temperature 100
_cell_measurement_theta_max 27.5
_cell_measurement_theta_min 2.5
_cell_modulation_dimension 1
_cell_volume 2684.20(19)
_diffrn_ambient_temperature 100
_diffrn_measured_fraction_theta_full 1
_diffrn_measured_fraction_theta_max 1
_diffrn_measurement_device 'four-circle diffractometer'
_diffrn_measurement_device_type 'Bruker KAPPA APEX II CCD'
_diffrn_measurement_method '\w- and \f-scans'
_diffrn_radiation_monochromator graphite
_diffrn_radiation_probe x-ray
_diffrn_radiation_source 'X-ray tube'
_diffrn_radiation_type 'Mo K\a'
_diffrn_radiation_wavelength 0.71069
_diffrn_reflns_av_R_equivalents 0.0672
_diffrn_reflns_av_sigmaI/netI 0.0421
_diffrn_reflns_limit_h_max 41
_diffrn_reflns_limit_h_min -41
_diffrn_reflns_limit_index_m_1_max 2
_diffrn_reflns_limit_index_m_1_min -2
_diffrn_reflns_limit_k_max 11
_diffrn_reflns_limit_k_min -11
_diffrn_reflns_limit_l_max 12
_diffrn_reflns_limit_l_min -13
_diffrn_reflns_number 55245
_diffrn_reflns_theta_full 27.49
_diffrn_reflns_theta_max 27.49
_diffrn_reflns_theta_min 1.83
_exptl_absorpt_coefficient_mu 0.38
_exptl_absorpt_correction_T_max 0.99
_exptl_absorpt_correction_T_min 0.87
_exptl_absorpt_correction_type multi-scan
_exptl_absorpt_process_details SADABS
_exptl_crystal_colour 'translucent colourless'
_exptl_crystal_density_diffrn 1.1845
_exptl_crystal_description plate
_exptl_crystal_F_000 1016
_exptl_crystal_size_max 0.45
_exptl_crystal_size_mid 0.30
_exptl_crystal_size_min 0.02
_refine_ls_extinction_method none
_refine_ls_goodness_of_fit_gt 2.95
_refine_ls_goodness_of_fit_ref 2.36
_refine_ls_hydrogen_treatment constr
_refine_ls_number_constraints 240
_refine_ls_number_parameters 510
_refine_ls_number_reflns 15382
_refine_ls_number_restraints 0
_refine_ls_R_factor_all 0.1097
_refine_ls_R_factor_gt 0.0628
_refine_ls_shift/su_max 0.0381
_refine_ls_shift/su_mean 0.0029
_refine_ls_structure_factor_coef F
_refine_ls_weighting_details w=1/(\s^2^(F)+0.0001F^2^)
_refine_ls_weighting_scheme sigma
_refine_ls_wR_factor_gt 0.0639
_refine_ls_wR_factor_ref 0.0669
_reflns_number_gt 9184
_reflns_number_total 15382
_reflns_threshold_expression I>3\s(I)
_cod_data_source_file yc5004.cif
_cod_data_source_block ESEM
_cod_depositor_comments
;
The following automatic conversions were performed:

data item '_diffrn_radiation_probe' value 'X-ray' was changed to
'x-ray' in accordance with the
/home/saulius/struct/COD-crude-data/automatic-downloads/DataCite-retrospective/IUCr/depositions/lib/dictionaries/cif_core.dic
dictionary named 'cif_core.dic' version 2.4.2 last updated on
2011-04-26.

Automatic conversion script
Id: cif_fix_values 7556 2019-12-06 15:28:31Z antanas 
;
_cod_database_code 1556743
_publcif_datablock.id {d2cdb962-33e0-412d-984c-7ec7759e844c}

loop_
_space_group_symop_id
_space_group_symop_operation_xyz
1 x,y,z
2 -x,y,-z+0.5
3 x+0.5,y+0.5,z
4 -x+0.5,y+0.5,-z+0.5
5 -x,-y,-z
6 x,-y,z+0.5
7 -x+0.5,-y+0.5,-z
8 x+0.5,-y+0.5,z+0.5

loop_
_space_group_symop_ssg_id
_space_group_symop_ssg_operation_algebraic
1 x1,x2,x3,x4
2 -x1,x2,-x3+1/2,x4+1/2
3 -x1,-x2,-x3,-x4
4 x1,-x2,x3+1/2,-x4+1/2
5 x1+1/2,x2+1/2,x3,x4
6 -x1+1/2,x2+1/2,-x3+1/2,x4+1/2
7 -x1+1/2,-x2+1/2,-x3,-x4
8 x1+1/2,-x2+1/2,x3+1/2,-x4+1/2

loop_
_atom_site_label
_atom_site_type_symbol
_atom_site_fract_x
_atom_site_fract_y
_atom_site_fract_z
_atom_site_adp_type
_atom_site_U_iso_or_equiv
_atom_site_symmetry_multiplicity
_atom_site_occupancy
_atom_site_calc_flag
S1 S 0 0.26212(6) 0.25 Uani 0.01692(15) 4 1 d
S2 S -0.079300(12) 0.15970(5) 0.04835(4) Uani 0.02685(13) 8 1 d
Si1 Si -0.178225(14) 0.34532(7) -0.36777(4) Uani 0.0400(2) 8 1 d
O1 O -0.03133(3) 0.68766(10) 0.13596(9) Uani 0.0225(3) 8 1 d
C1 C -0.01556(4) 0.55252(15) 0.19492(13) Uani 0.0159(4) 8 1 d
C2 C -0.02805(4) 0.40346(15) 0.15338(13) Uani 0.0154(4) 8 1 d
C3 C -0.06011(4) 0.35709(16) 0.04821(13) Uani 0.0175(4) 8 1 d
C4 C -0.07411(4) 0.45644(17) -0.05240(13) Uani 0.0206(4) 8 1 d
C5 C -0.10659(4) 0.41709(17) -0.15475(13) Uani 0.0230(5) 8 1 d
C6 C -0.13386(5) 0.38950(18) -0.24273(14) Uani 0.0291(5) 8 1 d
C7 C -0.20045(5) 0.5371(2) -0.43255(17) Uani 0.0568(7) 8 1 d
C8 C -0.15937(5) 0.2264(2) -0.50418(16) Uani 0.0416(6) 8 1 d
C9 C -0.21754(6) 0.2311(3) -0.28318(18) Uani 0.0725(9) 8 1 d
C10 C -0.10471(5) 0.15544(18) 0.20176(15) Uani 0.0361(6) 8 1 d
C11 C -0.02212(5) 0.82448(17) 0.22074(13) Uani 0.0297(6) 8 1 d
H41 H -0.061396 0.559597 -0.055019 Uiso 0.0247 8 1 d
H71 H -0.223724 0.516942 -0.498125 Uiso 0.0681 8 1 d
H72 H -0.20993 0.597485 -0.360628 Uiso 0.0681 8 1 d
H73 H -0.179162 0.595831 -0.472347 Uiso 0.0681 8 1 d
H81 H -0.18251 0.203239 -0.569385 Uiso 0.0499 8 1 d
H82 H -0.138361 0.285344 -0.545007 Uiso 0.0499 8 1 d
H83 H -0.147471 0.128905 -0.468841 Uiso 0.0499 8 1 d
H91 H -0.241198 0.206115 -0.345991 Uiso 0.087 8 1 d
H92 H -0.204992 0.134626 -0.247784 Uiso 0.087 8 1 d
H93 H -0.226776 0.293559 -0.21198 Uiso 0.087 8 1 d
H101 H -0.116554 0.052132 0.212829 Uiso 0.0434 8 1 d
H102 H -0.08439 0.178181 0.275932 Uiso 0.0434 8 1 d
H103 H -0.126624 0.233744 0.197577 Uiso 0.0434 8 1 d
H111 H -0.040197 0.824805 0.29104 Uiso 0.0357 8 1 d
H112 H -0.02767 0.919093 0.169459 Uiso 0.0357 8 1 d

loop_
_atom_site_aniso_label
_atom_site_aniso_type_symbol
_atom_site_aniso_U_11
_atom_site_aniso_U_22
_atom_site_aniso_U_33
_atom_site_aniso_U_12
_atom_site_aniso_U_13
_atom_site_aniso_U_23
S1 S 0.0241(3) 0.0083(2) 0.0167(2) 0 -0.00617(19) 0
S2 S 0.0371(2) 0.0242(2) 0.01787(18) -0.01195(18) -0.00438(16) 0.00017(16)
Si1 Si 0.0195(2) 0.0817(5) 0.0177(2) -0.0028(3) -0.00384(17) 0.0027(3)
O1 O 0.0367(6) 0.0095(5) 0.0202(5) 0.0052(4) -0.0019(4) 0.0022(4)
C1 C 0.0221(7) 0.0097(7) 0.0163(7) 0.0039(5) 0.0029(5) 0.0027(6)
C2 C 0.0184(7) 0.0135(7) 0.0138(6) 0.0019(5) -0.0004(5) 0.0034(5)
C3 C 0.0192(7) 0.0168(7) 0.0162(7) 0.0001(6) 0.0000(5) 0.0004(5)
C4 C 0.0188(7) 0.0227(8) 0.0196(7) -0.0010(6) -0.0016(6) 0.0037(6)
C5 C 0.0222(8) 0.0287(9) 0.0179(7) 0.0000(6) 0.0014(6) 0.0065(6)
C6 C 0.0229(8) 0.0435(11) 0.0205(8) -0.0023(7) -0.0003(6) 0.0074(7)
C7 C 0.0401(11) 0.0927(16) 0.0353(10) 0.0268(11) -0.0078(8) -0.0109(10)
C8 C 0.0378(11) 0.0533(12) 0.0325(9) -0.0025(9) -0.0030(8) -0.0013(8)
C9 C 0.0449(12) 0.137(2) 0.0352(11) -0.0458(13) 0.0010(9) -0.0069(12)
C10 C 0.0402(10) 0.0370(10) 0.0316(9) -0.0152(8) 0.0056(7) 0.0030(7)
C11 C 0.0556(12) 0.0091(8) 0.0238(8) 0.0060(7) 0.0002(7) -0.0001(6)

loop_
_atom_site_displace_Fourier_atom_site_label
_atom_site_displace_Fourier_axis
_atom_site_displace_Fourier_wave_vector_seq_id
_atom_site_displace_Fourier_param_cos
_atom_site_displace_Fourier_param_sin
S1 x 1 -0.00965(2) -0.00043(2)
S1 y 1 0 0
S1 z 1 0.00596(6) -0.00628(6)
S1 x 2 0 0
S1 y 2 0.00020(8) -0.00126(8)
S1 z 2 0 0
S2 x 1 -0.008793(18) 0.004593(17)
S2 y 1 0.01063(6) -0.03842(6)
S2 z 1 -0.00063(5) -0.00333(5)
S2 x 2 -0.00045(2) -0.00056(2)
S2 y 2 -0.00006(7) -0.00004(7)
S2 z 2 -0.00010(7) 0.00006(7)
Si1 x 1 -0.002610(19) -0.004628(19)
Si1 y 1 0.04816(10) -0.05186(10)
Si1 z 1 0.00531(6) -0.00467(6)
Si1 x 2 -0.00038(2) -0.00027(2)
Si1 y 2 0.00594(10) 0.00008(12)
Si1 z 2 0.00057(8) -0.00094(8)
O1 x 1 0.01419(4) 0.00257(4)
O1 y 1 0.01347(13) 0.01255(13)
O1 z 1 0.00949(12) 0.01018(11)
O1 x 2 0.00003(5) 0.00022(5)
O1 y 2 -0.00030(15) -0.00073(15)
O1 z 2 0.00027(16) -0.00001(17)
C1 x 1 0.00795(6) -0.00613(6)
C1 y 1 0.00898(19) 0.00188(19)
C1 z 1 0.01183(17) 0.00360(16)
C1 x 2 0.00006(7) 0.00021(7)
C1 y 2 0.0000(2) 0.0008(2)
C1 z 2 -0.0005(2) 0.0002(2)
C2 x 1 -0.00255(5) -0.00726(5)
C2 y 1 0.01543(19) -0.00525(18)
C2 z 1 0.00984(16) -0.00272(15)
C2 x 2 0.00021(7) 0.00003(6)
C2 y 2 0.0006(2) 0.0003(2)
C2 z 2 -0.0009(2) 0.0002(2)
C3 x 1 -0.00522(5) -0.00562(5)
C3 y 1 0.0292(2) -0.0168(2)
C3 z 1 0.00859(16) -0.00493(16)
C3 x 2 0.00033(5) -0.00025(5)
C3 y 2 0.00056(19) -0.0003(2)
C3 z 2 0.0000(2) -0.0003(2)
C4 x 1 -0.00075(5) -0.00752(6)
C4 y 1 0.0438(2) -0.0049(2)
C4 z 1 0.01441(16) -0.00164(16)
C4 x 2 0.00019(7) -0.00028(7)
C4 y 2 -0.0005(3) 0.0019(3)
C4 z 2 -0.0009(2) 0.0007(3)
C5 x 1 -0.00268(6) -0.00690(6)
C5 y 1 0.0562(3) -0.0160(2)
C5 z 1 0.01319(18) -0.00409(18)
C5 x 2 0.00048(7) -0.00057(7)
C5 y 2 0.0012(3) 0.0014(3)
C5 z 2 0.0007(3) 0.0004(3)
C6 x 1 -0.00337(6) -0.00575(6)
C6 y 1 0.0612(3) -0.0290(3)
C6 z 1 0.01143(19) -0.00516(19)
C6 x 2 -0.00016(5) -0.00023(5)
C6 y 2 0.0061(2) 0.0010(2)
C6 z 2 0.00087(18) -0.00092(18)
C7 x 1 0.00465(7) -0.00715(7)
C7 y 1 0.0705(3) -0.0115(3)
C7 z 1 -0.0032(2) -0.0112(2)
C7 x 2 0.00047(7) 0.00026(7)
C7 y 2 0.0002(2) 0.0066(2)
C7 z 2 0.0011(2) -0.0005(2)
C8 x 1 -0.00064(6) -0.00274(7)
C8 y 1 0.0116(3) -0.0571(3)
C8 z 1 0.0137(2) -0.0129(2)
C8 x 2 -0.00035(6) 0.00050(6)
C8 y 2 0.0029(2) -0.0026(2)
C8 z 2 0.0014(2) -0.0010(2)
C9 x 1 -0.00465(7) 0.00014(7)
C9 y 1 0.0255(4) -0.0792(4)
C9 z 1 0.0027(2) -0.0043(2)
C9 x 2 -0.00104(7) 0.00028(7)
C9 y 2 0.0043(3) -0.0059(3)
C9 z 2 -0.0010(2) 0.0001(2)
C10 x 1 -0.01032(7) 0.00696(7)
C10 y 1 0.0125(2) -0.0474(3)
C10 z 1 -0.00396(19) 0.00019(19)
C10 x 2 -0.00043(6) -0.00036(5)
C10 y 2 -0.0005(2) -0.0007(3)
C10 z 2 0.0000(3) 0.0008(2)
C11 x 1 0.01311(8) 0.01591(8)
C11 y 1 0.0041(2) 0.0136(2)
C11 z 1 0.00359(19) 0.01431(19)
C11 x 2 -0.00012(2) 0.00007(2)
C11 y 2 0.00155(18) -0.00147(18)
C11 z 2 0.00006(8) -0.00002(8)
H41 x 1 0.0044 -0.0068
H41 y 1 0.0387 0.0122
H41 z 1 0.018 0.006
H41 x 2 0.0005 -0.0002
H41 y 2 -0.0023 0.0011
H41 z 2 -0.0021 0
H71 x 1 0.0048 -0.0068
H71 y 1 0.0694 -0.0248
H71 z 1 -0.0067 -0.0117
H71 x 2 0.0005 0.0001
H71 y 2 0.0014 0.007
H71 z 2 0.0008 -0.0005
H72 x 1 0.0061 -0.0073
H72 y 1 0.0766 0.0097
H72 z 1 -0.0036 -0.0164
H72 x 2 0.0003 0.0006
H72 y 2 -0.0031 0.007
H72 z 2 0.0014 -0.0004
H73 x 1 0.0077 -0.0059
H73 y 1 0.0646 0.004
H73 z 1 0.0009 -0.0121
H73 x 2 0.0003 0.0007
H73 y 2 -0.0025 0.0048
H73 z 2 0.0015 0.0001
H81 x 1 0.0004 -0.0032
H81 y 1 -0.0014 -0.0612
H81 z 1 0.01 -0.0113
H81 x 2 -0.0001 0.0007
H81 y 2 0.0025 -0.003
H81 z 2 0.001 -0.0016
H82 x 1 0.0008 -0.0045
H82 y 1 0.0217 -0.0457
H82 z 1 0.0177 -0.011
H82 x 2 -0.0003 0.0004
H82 y 2 0.0028 -0.0006
H82 z 2 0.0016 0.0001
H83 x 1 -0.0005 -0.0003
H83 y 1 -0.006 -0.057
H83 z 1 0.0134 -0.0234
H83 x 2 0 0.0009
H83 y 2 0.0002 -0.0038
H83 z 2 0.0007 -0.0024
H91 x 1 -0.0037 0.0004
H91 y 1 0.011 -0.0851
H91 z 1 0.0009 -0.0026
H91 x 2 -0.001 0.0004
H91 y 2 0.004 -0.0067
H91 z 2 -0.0011 0.0007
H92 x 1 -0.0034 0.0036
H92 y 1 -0.0014 -0.0822
H92 z 1 0.0062 -0.0097
H92 x 2 -0.0007 0.0012
H92 y 2 -0.0012 -0.0069
H92 z 2 -0.001 0.0004
H93 x 1 -0.0058 -0.0017
H93 y 1 0.0495 -0.0737
H93 z 1 -0.0015 -0.0028
H93 x 2 -0.0011 -0.0002
H93 y 2 0.0069 -0.0035
H93 z 2 -0.0013 0
H101 x 1 -0.0063 0.0134
H101 y 1 -0.0079 -0.0528
H101 z 1 -0.0037 0.0047
H101 x 2 -0.0007 0.0001
H101 y 2 -0.001 0
H101 z 2 0.0004 0.0006
H102 x 1 -0.0115 0.0062
H102 y 1 0.0145 -0.0385
H102 z 1 -0.0019 -0.0025
H102 x 2 -0.0003 -0.0002
H102 y 2 -0.0007 -0.0015
H102 z 2 -0.0001 0.0006
H103 x 1 -0.0109 0.0018
H103 y 1 0.0304 -0.0485
H103 z 1 -0.0065 0.0002
H103 x 2 -0.0002 -0.0005
H103 y 2 0.0001 -0.0004
H103 z 2 -0.0006 0.0012
H111 x 1 0.0131 0.0159
H111 y 1 0.0086 0.0271
H111 z 1 0.0036 0.0143
H111 x 2 -0.0002 0.0002
H111 y 2 0.0016 -0.0014
H111 z 2 0.0001 0
H112 x 1 0.0061 0.0239
H112 y 1 -0.0011 0.0172
H112 z 1 -0.0016 0.0152
H112 x 2 -0.0002 0
H112 y 2 0.0029 0
H112 z 2 0.0001 -0.0001

loop_
_atom_site_Fourier_wave_vector_seq_id
_jana_atom_site_fourier_wave_vector_q1_coeff
1 1
2 2

loop_
_atom_site_U_Fourier_atom_site_label
_atom_site_U_Fourier_tens_elem
_atom_site_U_Fourier_wave_vector_seq_id
_atom_site_U_Fourier_param_cos
_atom_site_U_Fourier_param_sin
S1 U11 1 0 0
S1 U22 1 0 0
S1 U33 1 0 0
S1 U12 1 -0.0006(3) -0.0013(3)
S1 U13 1 0 0
S1 U23 1 0.0013(2) -0.0010(2)
S1 U11 2 0.0019(5) 0.0000(5)
S1 U22 2 0.0002(4) 0.0014(4)
S1 U33 2 0.0028(5) -0.0006(5)
S1 U12 2 0 0
S1 U13 2 -0.0035(4) 0.0036(3)
S1 U23 2 0 0
S2 U11 1 0.0035(3) -0.0012(3)
S2 U22 1 0.0066(3) -0.0004(3)
S2 U33 1 0.0019(2) -0.0018(2)
S2 U12 1 -0.0015(3) -0.0012(2)
S2 U13 1 -0.0009(2) 0.0021(2)
S2 U23 1 0.0003(2) -0.0008(2)
S2 U11 2 -0.0007(4) 0.0056(4)
S2 U22 2 0.0111(4) 0.0093(4)
S2 U33 2 0.0008(4) -0.0013(4)
S2 U12 2 -0.0027(3) -0.0104(3)
S2 U13 2 0.0001(3) 0.0056(3)
S2 U23 2 0.0033(3) -0.0055(3)
Si1 U11 1 0.0037(3) 0.0008(3)
Si1 U22 1 0.0328(6) 0.0247(6)
Si1 U33 1 0.0029(3) 0.0021(3)
Si1 U12 1 -0.0063(4) -0.0032(4)
Si1 U13 1 -0.0018(2) -0.0005(2)
Si1 U23 1 0.0014(4) -0.0013(4)
Si1 U11 2 0.0021(4) -0.0010(4)
Si1 U22 2 -0.0041(7) 0.0445(8)
Si1 U33 2 0.0008(5) 0.0018(5)
Si1 U12 2 0.0021(4) -0.0013(4)
Si1 U13 2 -0.0014(3) 0.0023(3)
Si1 U23 2 0.0108(4) 0.0112(5)
O1 U11 1 0.0007(9) 0.0021(10)
O1 U22 1 -0.0019(6) 0.0005(6)
O1 U33 1 -0.0002(7) 0.0004(7)
O1 U12 1 -0.0008(6) 0.0017(6)
O1 U13 1 -0.0006(7) -0.0008(7)
O1 U23 1 -0.0005(5) 0.0008(5)
C1 U11 1 0.0037(11) 0.0020(11)
C1 U22 1 -0.0022(9) 0.0000(9)
C1 U33 1 0.0013(9) -0.0003(9)
C1 U12 1 0.0003(8) 0.0007(8)
C1 U13 1 0.0013(8) -0.0003(8)
C1 U23 1 0.0000(7) 0.0003(7)
C2 U11 1 0.0017(10) 0.0006(11)
C2 U22 1 -0.0002(9) 0.0024(9)
C2 U33 1 0.0003(9) 0.0004(9)
C2 U12 1 0.0019(7) -0.0021(8)
C2 U13 1 0.0004(7) 0.0008(8)
C2 U23 1 0.0007(7) 0.0006(7)
C3 U11 1 0.0029(11) 0.0008(11)
C3 U22 1 0.0036(11) 0.0030(10)
C3 U33 1 0.0000(9) 0.0010(9)
C3 U12 1 0.0006(8) -0.0010(8)
C3 U13 1 -0.0009(8) -0.0007(8)
C3 U23 1 -0.0008(8) 0.0000(8)
C4 U11 1 0.0014(11) 0.0032(11)
C4 U22 1 0.0030(12) 0.0017(12)
C4 U33 1 0.0004(10) -0.0001(10)
C4 U12 1 0.0009(9) -0.0002(9)
C4 U13 1 -0.0009(8) 0.0017(8)
C4 U23 1 0.0010(9) 0.0004(9)
C5 U11 1 0.0021(11) 0.0007(12)
C5 U22 1 0.0015(13) 0.0046(15)
C5 U33 1 0.0007(10) 0.0016(11)
C5 U12 1 -0.0007(10) -0.0025(10)
C5 U13 1 -0.0021(9) -0.0018(9)
C5 U23 1 0.0000(10) 0.0003(10)
C6 U11 1 0.0040(12) 0.0026(12)
C6 U22 1 0.0035(15) 0.0074(17)
C6 U33 1 0.0035(11) 0.0012(11)
C6 U12 1 -0.0024(11) -0.0076(11)
C6 U13 1 -0.0033(9) -0.0023(9)
C6 U23 1 -0.0003(11) 0.0016(11)
C7 U11 1 -0.0053(15) 0.0111(16)
C7 U22 1 0.007(2) 0.037(2)
C7 U33 1 -0.0053(15) 0.0093(14)
C7 U12 1 -0.0039(16) 0.0171(16)
C7 U13 1 0.0025(12) -0.0035(12)
C7 U23 1 0.0151(15) -0.0072(15)
C8 U11 1 0.0068(13) -0.0014(14)
C8 U22 1 0.0117(18) -0.0055(18)
C8 U33 1 0.0117(14) -0.0049(13)
C8 U12 1 -0.0095(12) 0.0037(12)
C8 U13 1 -0.0026(10) -0.0010(11)
C8 U23 1 -0.0023(12) 0.0000(12)
C9 U11 1 0.0191(17) 0.0015(16)
C9 U22 1 0.058(3) 0.030(3)
C9 U33 1 0.0085(15) 0.0040(15)
C9 U12 1 -0.0316(19) -0.0115(19)
C9 U13 1 -0.0018(12) -0.0010(12)
C9 U23 1 -0.0019(19) 0.0006(18)
C10 U11 1 0.0073(15) -0.0003(15)
C10 U22 1 0.0081(15) -0.0019(15)
C10 U33 1 0.0091(12) -0.0091(12)
C10 U12 1 -0.0055(12) -0.0001(12)
C10 U13 1 0.0040(11) -0.0030(11)
C10 U23 1 -0.0036(11) 0.0006(11)
C11 U11 1 0.0047(19) 0.0045(18)
C11 U22 1 -0.0030(11) -0.0024(10)
C11 U33 1 0.0016(11) 0.0010(11)
C11 U12 1 -0.0037(12) -0.0019(11)
C11 U13 1 0.0007(13) 0.0002(12)
C11 U23 1 -0.0016(8) -0.0003(8)

loop_
_atom_type_symbol
_atom_type_scat_dispersion_real
_atom_type_scat_dispersion_imag
_atom_type_scat_source
C 0.0033 0.0016 'International Tables Vol C tables 4.2.6.8 and 6.1.1.1'
H 0.0000 0.0000 'International Tables Vol C tables 4.2.6.8 and 6.1.1.1'
O 0.0106 0.0060 'International Tables Vol C tables 4.2.6.8 and 6.1.1.1'
S 0.1246 0.1234 'International Tables Vol C tables 4.2.6.8 and 6.1.1.1'
Si 0.0817 0.0704 'International Tables Vol C tables 4.2.6.8 and 6.1.1.1'

loop_
_cell_wave_vector_seq_id
_cell_wave_vector_x
_cell_wave_vector_y
_cell_wave_vector_z
1 0.000000 0.622100 0.000000

loop_
_geom_angle_atom_site_label_1
_geom_angle_atom_site_label_2
_geom_angle_atom_site_label_3
_geom_angle_site_ssg_symmetry_1
_geom_angle_site_ssg_symmetry_3
_geom_angle_av
_geom_angle_min
_geom_angle_max
C1 S1 C1 . 2_5555 32.22(13) 31.94(13) 32.50(13)
C1 S1 C2 . . 30.39(15) 30.02(15) 30.67(15)
C1 S1 C2 . 2_5555 62.61(16) 62.29(16) 63.01(16)
C1 S1 C3 . . 57.10(12) 56.72(12) 57.39(12)
C1 S1 C3 . 2_5555 89.31(12) 89.00(12) 89.69(12)
C1 S1 H102 . . 95.36 94.28 96.52
C1 S1 H102 . 2_5555 112.9 111.3 114.48
C1 S1 H112 . 1_5455 142.78 140.84 145.32
C1 S1 H112 . 2_5455 174.52 172.92 176.02
C1 S1 C2 2_5555 . 62.61(16) 62.29(16) 63.01(16)
C1 S1 C2 2_5555 2_5555 30.39(15) 30.02(15) 30.67(15)
C1 S1 C3 2_5555 . 89.31(12) 89.00(12) 89.69(12)
C1 S1 C3 2_5555 2_5555 57.10(12) 56.72(12) 57.39(12)
C1 S1 H102 2_5555 . 112.89 111.3 114.48
C1 S1 H102 2_5555 2_5555 95.37 94.28 96.52
C1 S1 H112 2_5555 1_5455 174.5 172.92 176.02
C1 S1 H112 2_5555 2_5455 142.8 140.84 145.32
C2 S1 C2 . 2_5555 93.00(18) 92.67(18) 93.33(18)
C2 S1 C3 . . 26.71(15) 26.41(15) 26.98(15)
C2 S1 C3 . 2_5555 119.70(15) 119.43(15) 119.98(15)
C2 S1 H102 . . 77.17 76.49 77.59
C2 S1 H102 . 2_5555 124.59 122.64 126.32
C2 S1 H112 . 1_5455 112.41 110.74 114.83
C2 S1 H112 . 2_5455 154.49 151.95 156.57
C2 S1 C3 2_5555 . 119.70(15) 119.43(15) 119.98(15)
C2 S1 C3 2_5555 2_5555 26.71(15) 26.41(15) 26.98(15)
C2 S1 H102 2_5555 . 124.59 122.64 126.32
C2 S1 H102 2_5555 2_5555 77.18 76.49 77.59
C2 S1 H112 2_5555 1_5455 154.51 151.95 156.57
C2 S1 H112 2_5555 2_5455 112.43 110.74 114.83
C3 S1 C3 . 2_5555 146.40(11) 146.38(11) 146.43(11)
C3 S1 H102 . . 62.67 61.96 63.37
C3 S1 H102 . 2_5555 127.17 125.46 128.98
C3 S1 H112 . 1_5455 85.7 83.77 88.28
C3 S1 H112 . 2_5455 127.85 125.27 129.82
C3 S1 H102 2_5555 . 127.18 125.46 128.98
C3 S1 H102 2_5555 2_5555 62.68 61.96 63.37
C3 S1 H112 2_5555 1_5455 127.87 125.27 129.82
C3 S1 H112 2_5555 2_5455 85.72 83.77 88.28
H102 S1 H102 . 2_5555 150.84 150.66 151.02
H102 S1 H112 . 1_5455 62.97 61.73 64.72
H102 S1 H112 . 2_5455 89.17 87.69 90.26
H102 S1 H112 2_5555 1_5455 89.16 87.69 90.26
H102 S1 H112 2_5555 2_5455 62.96 61.73 64.72
H112 S1 H112 1_5455 2_5455 42.27 40.96 43.57
C2 S2 C3 . . 27.58(15) 27.33(15) 27.77(15)
C2 S2 C4 . . 53.44(12) 53.28(12) 53.60(12)
C2 S2 C10 . . 89.36(17) 88.44(17) 90.61(17)
C2 S2 H101 . . 110.11 109.4 111.15
C2 S2 H102 . . 70.81 70.11 71.81
C2 S2 H103 . . 87.35 86.12 88.91
C2 S2 H111 . 4_5645 91.33 85.59 97.52
C2 S2 H112 . 1_5455 93.96 87.05 102.5
C3 S2 C4 . . 25.89(15) 25.57(15) 26.24(15)
C3 S2 C10 . . 101.8(2) 100.8(2) 102.5(2)
C3 S2 H101 . . 124.79 123.76 125.5
C3 S2 H102 . . 89.88 88.97 90.55
C3 S2 H103 . . 89.88 88.96 90.54
C3 S2 H111 . 4_5645 78.01 74.77 82.11
C3 S2 H112 . 1_5455 119.21 111.74 128.27
C4 S2 C10 . . 112.84(18) 109.95(18) 115.23(18)
C4 S2 H101 . . 133.17 130.2 135.63
C4 S2 H102 . . 108.87 106.52 110.9
C4 S2 H103 . . 93.7 90.73 96.07
C4 S2 H111 . 4_5645 66.25 65.48 67.53
C4 S2 H112 . 1_5455 140.52 133.17 149.75
C10 S2 H101 . . 22.95 22.89 23
C10 S2 H102 . . 22.95 22.89 23
C10 S2 H103 . . 22.95 22.89 23
C10 S2 H111 . 4_5645 172.94 166.57 179.3
C10 S2 H112 . 1_5455 84.72 83.1 86.37
H101 S2 H102 . . 39.48 39.38 39.56
H101 S2 H103 . . 39.48 39.37 39.56
H101 S2 H111 . 4_5645 156.16 151.37 158.77
H101 S2 H112 . 1_5455 74.3 71.87 76.49
H102 S2 H103 . . 39.48 39.37 39.56
H102 S2 H111 . 4_5645 158.48 148.51 169.02
H102 S2 H112 . 1_5455 73.43 69.6 77.99
H103 S2 H111 . 4_5645 154.59 145.91 161.36
H103 S2 H112 . 1_5455 107.54 105.88 109.27
H111 S2 H112 4_5645 1_5455 96.59 89.29 103.42
C6 Si1 C7 . . 108.0(2) 106.8(2) 108.5(2)
C6 Si1 C8 . . 109.4(2) 107.9(2) 111.0(2)
C6 Si1 C9 . . 107.4(2) 106.7(2) 108.2(2)
C6 Si1 H71 . . 130.53 129.41 131.26
C6 Si1 H72 . . 95.87 94.81 96.49
C6 Si1 H73 . . 95.87 94.82 96.49
C6 Si1 H81 . . 132.06 130.56 133.48
C6 Si1 H82 . . 97.24 95.71 98.76
C6 Si1 H83 . . 97.24 95.7 98.75
C6 Si1 H91 . . 129.98 129.14 130.72
C6 Si1 H92 . . 95.3 94.68 96.06
C6 Si1 H93 . . 95.3 94.68 96.06
C7 Si1 C8 . . 110.5(2) 109.6(2) 111.0(2)
C7 Si1 C9 . . 111.1(2) 110.7(2) 111.4(2)
C7 Si1 H71 . . 22.56 22.43 22.72
C7 Si1 H72 . . 22.57 22.42 22.72
C7 Si1 H73 . . 22.57 22.42 22.71
C7 Si1 H81 . . 98.63 98.16 99.09
C7 Si1 H82 . . 97.86 96.82 98.48
C7 Si1 H83 . . 133.12 132.1 133.65
C7 Si1 H91 . . 99.49 99.04 100.01
C7 Si1 H92 . . 133.68 133.09 134.08
C7 Si1 H93 . . 98.14 97.91 98.52
C8 Si1 C9 . . 110.3(2) 109.4(2) 111.5(2)
C8 Si1 H71 . . 98.37 97.4 99.28
C8 Si1 H72 . . 133.07 132.17 133.6
C8 Si1 H73 . . 98.17 97.45 98.68
C8 Si1 H81 . . 22.62 22.48 22.74
C8 Si1 H82 . . 22.62 22.47 22.74
C8 Si1 H83 . . 22.62 22.48 22.75
C8 Si1 H91 . . 98.34 97.02 99.56
C8 Si1 H92 . . 97.85 97.3 98.86
C8 Si1 H93 . . 132.93 131.86 134.16
C9 Si1 H71 . . 99.62 99.22 100
C9 Si1 H72 . . 98.05 97.56 98.43
C9 Si1 H73 . . 133.64 133.23 134.05
C9 Si1 H81 . . 98.73 97.49 99.79
C9 Si1 H82 . . 132.93 131.99 134.11
C9 Si1 H83 . . 97.44 96.73 98.5
C9 Si1 H91 . . 22.6 22.38 22.75
C9 Si1 H92 . . 22.6 22.38 22.75
C9 Si1 H93 . . 22.6 22.37 22.75
H71 Si1 H72 . . 38.82 38.58 39.09
H71 Si1 H73 . . 38.82 38.58 39.08
H71 Si1 H81 . . 81.36 80.8 82.15
H71 Si1 H82 . . 93.35 92.05 94.23
H71 Si1 H83 . . 119.69 118.75 120.63
H71 Si1 H91 . . 82.67 82.28 83.15
H71 Si1 H92 . . 120.97 120.35 121.59
H71 Si1 H93 . . 94.35 94 94.74
H72 Si1 H73 . . 38.82 38.57 39.07
H72 Si1 H81 . . 119.73 119.18 120.26
H72 Si1 H82 . . 118.95 118 119.76
H72 Si1 H83 . . 155.67 154.64 156.32
H72 Si1 H91 . . 94.09 93.58 94.71
H72 Si1 H92 . . 118.95 118.3 119.46
H72 Si1 H93 . . 80.37 80.1 80.78
H73 Si1 H81 . . 94.02 93.6 94.32
H73 Si1 H82 . . 80.58 79.77 81.17
H73 Si1 H83 . . 119.15 118.21 119.88
H73 Si1 H91 . . 120.85 120.25 121.32
H73 Si1 H92 . . 156.16 155.68 156.63
H73 Si1 H93 . . 118.93 118.53 119.35
H81 Si1 H82 . . 38.91 38.65 39.11
H81 Si1 H83 . . 38.9 38.68 39.12
H81 Si1 H91 . . 81.5 80.05 82.6
H81 Si1 H92 . . 94 93.23 94.95
H81 Si1 H93 . . 119.91 118.46 121.11
H82 Si1 H83 . . 38.9 38.67 39.13
H82 Si1 H91 . . 119.75 118.26 121.04
H82 Si1 H92 . . 118.71 118.06 119.69
H82 Si1 H93 . . 155.5 154.5 156.77
H83 Si1 H91 . . 93.05 92.12 94.18
H83 Si1 H92 . . 80.09 79.51 81.12
H83 Si1 H93 . . 118.54 117.66 119.76
H91 Si1 H92 . . 38.88 38.5 39.14
H91 Si1 H93 . . 38.88 38.49 39.13
H92 Si1 H93 . . 38.88 38.5 39.14
O1 O1 C1 2_5555 . 57.0(2) 56.6(2) 57.5(2)
O1 O1 C1 2_5555 2_5555 27.89(11) 27.78(10) 28.01(11)
O1 O1 C2 2_5555 . 85.43(13) 85.22(13) 85.72(13)
O1 O1 C4 2_5555 . 138.34(13) 137.84(13) 138.96(13)
O1 O1 C11 2_5555 . 56.62(17) 56.04(17) 57.33(17)
O1 O1 C11 2_5555 2_5555 30.02(10) 29.80(10) 30.22(10)
O1 O1 H41 2_5555 . 148.21 145.32 150.84
O1 O1 H111 2_5555 . 61.36 60.94 61.92
O1 O1 H111 2_5555 2_5555 41.93 41.66 42.2
O1 O1 H112 2_5555 . 80.87 80.31 81.58
C1 O1 C1 . 2_5555 29.2(2) 28.8(2) 29.5(2)
C1 O1 C2 . . 28.4(2) 28.0(2) 28.8(2)
C1 O1 C4 . . 81.6(2) 81.0(2) 82.4(2)
C1 O1 C11 . . 111.6(3) 111.0(3) 112.3(3)
C1 O1 C11 . 2_5555 86.1(2) 85.5(2) 86.7(2)
C1 O1 H41 . . 94.16 92.41 95.97
C1 O1 H111 . . 102.92 102.14 103.72
C1 O1 H111 . 2_5555 88.41 87.45 89.42
C1 O1 H112 . . 137.67 137.11 138.58
C1 O1 C2 2_5555 . 57.55(14) 57.31(14) 57.86(14)
C1 O1 C4 2_5555 . 110.56(15) 110.19(15) 111.16(15)
C1 O1 C11 2_5555 . 83.6(2) 83.1(2) 84.1(2)
C1 O1 C11 2_5555 2_5555 57.16(14) 56.81(14) 57.48(14)
C1 O1 H41 2_5555 . 122.11 120.07 124.09
C1 O1 H111 2_5555 . 81.51 81.2 81.78
C1 O1 H111 2_5555 2_5555 63.14 62.51 63.74
C1 O1 H112 2_5555 . 108.71 108.17 109.39
C2 O1 C4 . . 53.33(14) 52.91(14) 53.94(14)
C2 O1 C11 . . 138.4(2) 138.0(2) 138.8(2)
C2 O1 C11 . 2_5555 114.20(17) 113.96(16) 114.67(17)
C2 O1 H41 . . 66.8 65.73 67.94
C2 O1 H111 . . 122.23 121.2 123.55
C2 O1 H111 . 2_5555 113.07 112.18 114.1
C2 O1 H112 . . 165.38 164.95 165.62
C4 O1 C11 . . 163.1(2) 162.5(2) 163.6(2)
C4 O1 C11 . 2_5555 162.07(17) 161.51(18) 162.80(17)
C4 O1 H41 . . 15.82 15.31 16.26
C4 O1 H111 . . 142.53 142.05 142.79
C4 O1 H111 . 2_5555 144.23 143.53 144.93
C4 O1 H112 . . 140.73 140.15 141.31
C11 O1 C11 . 2_5555 34.73(18) 34.35(18) 35.24(18)
C11 O1 H41 . . 154.16 152.54 155.57
C11 O1 H111 . . 27.04 26.95 27.2
C11 O1 H111 . 2_5555 50.09 49.71 50.58
C11 O1 H112 . . 27.05 26.95 27.2
C11 O1 H41 2_5555 . 157.58 154.62 160.61
C11 O1 H111 2_5555 . 53.28 52.98 53.73
C11 O1 H111 2_5555 2_5555 21.54 21.42 21.67
C11 O1 H112 2_5555 . 53.28 52.98 53.74
H41 O1 H111 . . 147 143.9 149.93
H41 O1 H111 . 2_5555 136.08 133.09 139.15
H41 O1 H112 . . 127.76 126.57 128.69
H111 O1 H111 . 2_5555 73.18 72.8 73.71
H111 O1 H112 . . 45.78 45.43 46.25
H111 O1 H112 2_5555 . 58.63 58.42 58.92
S1 C1 O1 . . 163.1(3) 162.6(3) 163.7(3)
S1 C1 O1 . 2_5555 101.78(15) 101.59(15) 101.98(15)
S1 C1 C1 . 2_5555 73.9(2) 73.6(2) 74.1(2)
S1 C1 C2 . . 39.68(19) 39.5(2) 39.83(19)
S1 C1 C2 . 2_5555 41.25(11) 41.16(11) 41.34(11)
S1 C1 C3 . . 65.86(12) 65.36(12) 66.26(12)
S1 C1 C11 . . 160.6(2) 160.3(2) 161.0(2)
S1 C1 C11 . 2_5555 132.79(18) 131.92(17) 133.34(18)
S1 C1 H41 . . 106.71 105.24 107.86
S1 C1 H111 . . 144.57 143.63 145.17
S1 C1 H111 . 2_5555 130.04 128.78 131.1
O1 C1 O1 . 2_5555 95.1(2) 94.6(2) 95.5(2)
O1 C1 C1 . 2_5555 122.9(3) 122.6(3) 123.4(3)
O1 C1 C2 . . 123.5(4) 122.8(4) 124.1(4)
O1 C1 C2 . 2_5555 155.5(3) 155.0(3) 156.1(3)
O1 C1 C3 . . 97.3(2) 96.8(2) 98.2(3)
O1 C1 C11 . . 35.46(17) 34.95(17) 35.76(17)
O1 C1 C11 . 2_5555 63.7(2) 63.00(19) 64.3(2)
O1 C1 H41 . . 56.74 54.96 58.61
O1 C1 H111 . . 47.04 46.64 47.51
O1 C1 H111 . 2_5555 63.74 62.81 64.66
O1 C1 C1 2_5555 2_5555 27.90(18) 27.81(18) 28.04(18)
O1 C1 C2 2_5555 . 141.4(3) 141.3(3) 141.7(3)
O1 C1 C2 2_5555 2_5555 60.54(15) 60.41(15) 60.66(15)
O1 C1 C3 2_5555 . 167.4(2) 166.8(2) 168.0(2)
O1 C1 C11 2_5555 . 61.06(14) 60.37(13) 61.58(14)
O1 C1 C11 2_5555 2_5555 32.35(10) 31.93(10) 32.61(10)
O1 C1 H41 2_5555 . 148.73 147.83 149.65
O1 C1 H111 2_5555 . 61.61 60.89 62.21
O1 C1 H111 2_5555 2_5555 42.51 42.19 42.68
C1 C1 C2 2_5555 . 113.6(3) 113.3(3) 113.9(3)
C1 C1 C2 2_5555 2_5555 32.64(19) 32.39(19) 32.8(2)
C1 C1 C3 2_5555 . 139.7(3) 139.2(3) 140.2(3)
C1 C1 C11 2_5555 . 88.7(2) 88.1(2) 89.1(2)
C1 C1 C11 2_5555 2_5555 59.6(2) 59.1(2) 59.9(2)
C1 C1 H41 2_5555 . 167.13 164.19 170.59
C1 C1 H111 2_5555 . 85.82 85.25 86.16
C1 C1 H111 2_5555 2_5555 65.16 64.6 65.63
C2 C1 C2 . 2_5555 80.9(3) 80.7(3) 81.1(3)
C2 C1 C3 . . 26.2(2) 25.6(2) 26.7(2)
C2 C1 C11 . . 155.9(3) 155.1(3) 157.0(3)
C2 C1 C11 . 2_5555 170.3(3) 169.3(3) 171.2(3)
C2 C1 H41 . . 68.28 67.38 69.14
C2 C1 H111 . . 145 143.73 146.18
C2 C1 H111 . 2_5555 154.01 152.9 155.21
C2 C1 C3 2_5555 . 107.11(18) 106.52(18) 107.54(18)
C2 C1 C11 2_5555 . 121.0(2) 120.3(2) 121.4(2)
C2 C1 C11 2_5555 2_5555 91.91(17) 91.19(17) 92.39(17)
C2 C1 H41 2_5555 . 145.94 143.65 147.73
C2 C1 H111 2_5555 . 114.29 114.02 114.6
C2 C1 H111 2_5555 2_5555 93.97 93 94.78
C3 C1 C11 . . 130.7(2) 129.9(2) 131.9(2)
C3 C1 C11 . 2_5555 160.1(2) 159.5(2) 161.0(2)
C3 C1 H41 . . 43.54 43.26 43.95
C3 C1 H111 . . 127.05 125.95 128.28
C3 C1 H111 . 2_5555 147.63 146.98 148.02
C11 C1 C11 . 2_5555 33.30(12) 33.12(12) 33.46(12)
C11 C1 H41 . . 92.18 90.52 93.73
C11 C1 H111 . . 20.96 20.77 21.14
C11 C1 H111 . 2_5555 43.51 43.36 43.73
C11 C1 H41 2_5555 . 116.7 115.57 117.67
C11 C1 H111 2_5555 . 44.3 44.06 44.56
C11 C1 H111 2_5555 2_5555 19.2 19.13 19.31
H41 C1 H111 . . 99.45 97.15 101.97
H41 C1 H111 . 2_5555 107.29 106 109.16
H111 C1 H111 . 2_5555 59.96 59.73 60.16
S1 C2 S2 . . 87.65(15) 86.23(15) 88.74(15)
S1 C2 O1 . . 138.0(2) 137.4(2) 138.6(2)
S1 C2 C1 . . 109.9(3) 109.5(3) 110.4(3)
S1 C2 C1 . 2_5555 76.14(17) 75.80(17) 76.39(17)
S1 C2 C2 . 2_5555 43.50(12) 43.29(12) 43.67(12)
S1 C2 C3 . . 120.9(3) 120.3(3) 121.4(3)
S1 C2 C4 . . 146.1(2) 145.3(2) 146.8(2)
S1 C2 H41 . . 160.79 157.57 163.86
S1 C2 H102 . . 68.15 67.55 68.88
S2 C2 O1 . . 133.64(17) 132.23(17) 135.84(17)
S2 C2 C1 . . 159.8(3) 157.8(3) 162.4(3)
S2 C2 C1 . 2_5555 160.4(2) 159.8(2) 161.2(2)
S2 C2 C2 . 2_5555 130.24(17) 129.00(17) 131.07(17)
S2 C2 C3 . . 34.33(17) 34.02(17) 34.80(18)
S2 C2 C4 . . 61.95(14) 61.52(14) 62.35(14)
S2 C2 H41 . . 83.42 82.98 83.73
S2 C2 H102 . . 47.49 47.18 47.67
O1 C2 C1 . . 28.1(2) 27.7(2) 28.5(2)
O1 C2 C1 . 2_5555 61.91(15) 61.57(15) 62.27(15)
O1 C2 C2 . 2_5555 94.54(17) 94.08(17) 94.95(17)
O1 C2 C3 . . 101.1(2) 100.5(2) 102.0(2)
O1 C2 C4 . . 75.01(17) 74.19(17) 75.63(17)
O1 C2 H41 . . 55.32 54.05 56.84
O1 C2 H102 . . 130.15 128.81 131.6
C1 C2 C1 . 2_5555 33.8(2) 33.4(2) 34.2(2)
C1 C2 C2 . 2_5555 66.4(2) 66.2(2) 66.9(2)
C1 C2 C3 . . 129.2(4) 128.4(4) 130.0(4)
C1 C2 C4 . . 102.9(3) 102.4(3) 103.3(3)
C1 C2 H41 . . 82.5 81.8 83.37
C1 C2 H102 . . 129.12 127.31 130.65
C1 C2 C2 2_5555 2_5555 32.64(13) 32.34(13) 32.80(14)
C1 C2 C3 2_5555 . 162.9(3) 162.3(3) 163.4(3)
C1 C2 C4 2_5555 . 136.4(2) 135.9(2) 136.9(2)
C1 C2 H41 2_5555 . 115.26 114.65 115.74
C1 C2 H102 2_5555 . 114.96 113.16 116.39
C2 C2 C3 2_5555 . 164.3(3) 163.7(3) 164.7(3)
C2 C2 C4 2_5555 . 166.9(2) 165.9(2) 168.2(2)
C2 C2 H41 2_5555 . 145.69 144.82 147
C2 C2 H102 2_5555 . 95.44 93.94 96.6
C3 C2 C4 . . 27.7(2) 27.4(2) 28.0(2)
C3 C2 H41 . . 49.17 48.82 49.45
C3 C2 H102 . . 73.55 71.81 74.86
C4 C2 H41 . . 21.52 21.4 21.6
C4 C2 H102 . . 97.32 94.86 99.31
H41 C2 H102 . . 115.97 112.71 118.72
S1 C3 S2 . . 86.75(14) 85.38(14) 87.76(14)
S1 C3 C1 . . 57.04(12) 56.83(11) 57.28(11)
S1 C3 C2 . . 32.41(17) 32.18(17) 32.82(17)
S1 C3 C4 . . 151.6(3) 150.3(3) 153.9(3)
S1 C3 C5 . . 170.6(2) 169.4(2) 172.0(2)
S1 C3 C10 . . 76.85(13) 76.14(13) 77.59(13)
S1 C3 H41 . . 127.31 126.07 129.45
S1 C3 H102 . . 59.55 58.61 60.58
S1 C3 H103 . . 90.38 89.12 91.8
S2 C3 C1 . . 141.1(2) 140.8(2) 141.3(2)
S2 C3 C2 . . 118.1(3) 117.6(3) 118.5(3)
S2 C3 C4 . . 119.3(3) 118.5(3) 120.0(3)
S2 C3 C5 . . 90.71(19) 90.36(19) 91.07(19)
S2 C3 C10 . . 39.67(13) 39.29(13) 40.09(13)
S2 C3 H41 . . 144.3 143.5 144.95
S2 C3 H102 . . 52.71 52.3 53.18
S2 C3 H103 . . 52.71 52.3 53.18
C1 C3 C2 . . 24.63(19) 24.30(18) 25.01(19)
C1 C3 C4 . . 99.2(3) 98.4(3) 99.9(3)
C1 C3 C5 . . 127.3(2) 126.7(2) 127.8(2)
C1 C3 C10 . . 111.1(2) 109.2(2) 113.8(2)
C1 C3 H41 . . 74.53 73.9 75.3
C1 C3 H102 . . 93.26 91.77 95.31
C1 C3 H103 . . 109.05 106.1 112.87
C2 C3 C4 . . 122.5(3) 121.8(3) 123.3(3)
C2 C3 C5 . . 151.2(3) 150.5(3) 151.7(3)
C2 C3 C10 . . 97.1(3) 95.7(3) 99.2(3)
C2 C3 H41 . . 97.36 96.8 98.17
C2 C3 H102 . . 77.87 76.59 79.92
C2 C3 H103 . . 102.61 100.39 105.91
C4 C3 C5 . . 28.8(2) 27.9(2) 29.5(2)
C4 C3 C10 . . 130.0(3) 126.7(3) 132.2(3)
C4 C3 H41 . . 25.14 24.87 25.38
C4 C3 H102 . . 144.47 140.46 147.69
C4 C3 H103 . . 113.72 109.79 116.73
C5 C3 C10 . . 106.65(19) 104.29(19) 108.73(19)
C5 C3 H41 . . 53.9 53.28 54.5
C5 C3 H102 . . 125.06 122.39 127.34
C5 C3 H103 . . 95.2 91.85 97.97
C10 C3 H41 . . 145.68 142.11 149.05
C10 C3 H102 . . 19.2 19.1 19.32
C10 C3 H103 . . 19.2 19.11 19.32
H41 C3 H102 . . 149.25 145.52 153.17
H41 C3 H103 . . 126.55 122.81 130.07
H102 C3 H103 . . 31.18 31.01 31.37
S2 C4 O1 . . 114.10(15) 113.04(15) 114.68(16)
S2 C4 C2 . . 64.60(14) 64.13(14) 64.93(14)
S2 C4 C3 . . 34.8(2) 34.3(2) 35.3(2)
S2 C4 C5 . . 89.4(3) 88.7(3) 90.4(3)
S2 C4 C6 . . 90.53(16) 88.86(16) 92.69(17)
S2 C4 H41 . . 152.41 151.92 152.7
S2 C4 H82 . 4_5655 125.88 122.13 129.53
O1 C4 C2 . . 51.66(13) 51.42(13) 51.90(13)
O1 C4 C3 . . 80.2(2) 79.0(2) 81.1(2)
O1 C4 C5 . . 150.6(3) 147.9(3) 152.9(3)
O1 C4 C6 . . 149.7(2) 145.5(2) 152.2(2)
O1 C4 H41 . . 41.67 39.9 44.38
O1 C4 H82 . 4_5655 77.12 63.48 90.53
C2 C4 C3 . . 29.9(2) 29.2(2) 30.3(2)
C2 C4 C5 . . 153.9(4) 153.2(4) 154.8(4)
C2 C4 C6 . . 154.9(2) 153.6(2) 156.9(2)
C2 C4 H41 . . 88.12 87.77 88.52
C2 C4 H82 . 4_5655 117.43 105.73 128.01
C3 C4 C5 . . 124.1(4) 122.9(4) 125.4(4)
C3 C4 C6 . . 125.2(3) 123.2(3) 127.4(3)
C3 C4 H41 . . 117.96 117.32 118.53
C3 C4 H82 . 4_5655 126.79 118.42 133.96
C5 C4 C6 . . 1.3(2) 0.3(2) 2.6(2)
C5 C4 H41 . . 117.96 117.33 118.53
C5 C4 H82 . 4_5655 74.8 64.08 85.3
C6 C4 H41 . . 116.88 115.16 118.27
C6 C4 H82 . 4_5655 74.13 63.43 84.39
H41 C4 H82 . 4_5655 68.9 63.65 76.05
C3 C5 C4 . . 27.2(2) 26.7(2) 27.7(2)
C3 C5 C6 . . 155.1(4) 152.9(4) 158.1(4)
C3 C5 H41 . . 51.46 51.15 51.98
C3 C5 H82 . 4_5655 93.75 83.43 104.52
C3 C5 H111 . 4_5645 68.78 63.98 74.46
C4 C5 C6 . . 177.2(5) 174.2(5) 179.3(5)
C4 C5 H41 . . 24.29 23.89 24.68
C4 C5 H82 . 4_5655 77.74 67.97 89.12
C4 C5 H111 . 4_5645 79.58 72.42 87.14
C6 C5 H41 . . 153.32 150.23 155.75
C6 C5 H82 . 4_5655 100.79 89.41 111.38
C6 C5 H111 . 4_5645 101.59 94.31 111.91
H41 C5 H82 . 4_5655 65.04 56.86 75.52
H41 C5 H111 . 4_5645 90.95 83.2 99.25
H82 C5 H111 4_5655 4_5645 155.5 139.84 172.79
Si1 C6 C4 . . 174.6(2) 171.9(2) 178.1(2)
Si1 C6 C5 . . 174.5(4) 173.0(4) 177.6(4)
Si1 C6 C7 . . 36.23(14) 35.76(13) 36.86(14)
Si1 C6 C8 . . 35.43(12) 34.82(12) 36.08(13)
Si1 C6 C9 . . 36.48(13) 36.13(13) 37.01(13)
Si1 C6 H101 . 4_5545 81.19 74.01 89.88
C4 C6 C5 . . 1.5(3) 0.4(3) 3.1(3)
C4 C6 C7 . . 142.8(2) 137.6(2) 149.4(2)
C4 C6 C8 . . 148.0(2) 141.6(2) 152.9(2)
C4 C6 C9 . . 140.5(2) 139.5(2) 141.3(2)
C4 C6 H101 . 4_5545 100.34 96 103.91
C5 C6 C7 . . 144.0(4) 140.0(4) 150.7(4)
C5 C6 C8 . . 147.7(4) 141.1(4) 151.9(4)
C5 C6 C9 . . 139.6(4) 138.2(4) 140.8(4)
C5 C6 H101 . 4_5545 99.22 93.11 103.29
C7 C6 C8 . . 61.03(15) 60.83(15) 61.41(15)
C7 C6 C9 . . 61.73(16) 61.48(16) 62.05(16)
C7 C6 H101 . 4_5545 116.55 109.18 125.4
C8 C6 C9 . . 61.06(15) 60.36(15) 61.67(15)
C8 C6 H101 . 4_5545 59.25 52.37 66.55
C9 C6 H101 . 4_5545 72.49 66.75 80.63
Si1 C7 C6 . . 35.80(13) 35.37(13) 36.31(13)
Si1 C7 H71 . . 109.47 109.46 109.48
Si1 C7 H72 . . 109.47 109.46 109.48
Si1 C7 H73 . . 109.47 109.46 109.48
C6 C7 H71 . . 145.27 144.83 145.78
C6 C7 H72 . . 89.69 89.38 89.93
C6 C7 H73 . . 89.69 89.4 89.93
H71 C7 H72 . . 109.47 109.44 109.51
H71 C7 H73 . . 109.47 109.44 109.5
H72 C7 H73 . . 109.47 109.45 109.49
Si1 C8 C6 . . 35.13(12) 34.17(12) 36.05(12)
Si1 C8 H81 . . 109.47 109.46 109.48
Si1 C8 H82 . . 109.47 109.45 109.49
Si1 C8 H83 . . 109.47 109.46 109.49
C6 C8 H81 . . 144.6 143.64 145.52
C6 C8 H82 . . 90.08 89.55 90.65
C6 C8 H83 . . 90.08 89.54 90.63
H81 C8 H82 . . 109.47 109.43 109.51
H81 C8 H83 . . 109.47 109.44 109.5
H82 C8 H83 . . 109.47 109.45 109.49
Si1 C9 C6 . . 36.14(13) 35.63(13) 36.44(13)
Si1 C9 H72 . 6_4445 165.17 153.06 179.56
Si1 C9 H91 . . 109.47 109.46 109.48
Si1 C9 H92 . . 109.47 109.47 109.48
Si1 C9 H93 . . 109.47 109.46 109.48
C6 C9 H72 . 6_4445 142.38 137.88 145.73
C6 C9 H91 . . 145.61 145.12 145.92
C6 C9 H92 . . 89.5 89.32 89.79
C6 C9 H93 . . 89.5 89.31 89.78
H72 C9 H91 6_4445 . 69.53 65.1 75.6
H72 C9 H92 6_4445 . 79.78 58.49 96.83
H72 C9 H93 6_4445 . 63.84 53.88 78.54
H91 C9 H92 . . 109.47 109.45 109.49
H91 C9 H93 . . 109.47 109.45 109.5
H92 C9 H93 . . 109.47 109.47 109.48
S2 C10 C3 . . 38.50(13) 38.10(12) 39.08(13)
S2 C10 H82 . 1_5565 155.98 153.7 158.59
S2 C10 H101 . . 109.47 109.46 109.48
S2 C10 H102 . . 109.47 109.46 109.48
S2 C10 H103 . . 109.47 109.47 109.47
C3 C10 H82 . 1_5565 118.4 117.16 120.35
C3 C10 H101 . . 147.97 147.58 148.56
C3 C10 H102 . . 88.13 87.81 88.37
C3 C10 H103 . . 88.13 87.8 88.36
H82 C10 H101 1_5565 . 93.31 91.8 94.06
H82 C10 H102 1_5565 . 62.95 52.84 72.62
H82 C10 H103 1_5565 . 58.45 48.71 68.2
H101 C10 H102 . . 109.47 109.46 109.49
H101 C10 H103 . . 109.47 109.46 109.48
H102 C10 H103 . . 109.47 109.47 109.48
O1 C11 O1 . 2_5555 93.4(2) 92.9(2) 93.8(2)
O1 C11 C1 . . 32.94(17) 32.72(17) 33.22(17)
O1 C11 C1 . 2_5555 64.07(19) 63.87(19) 64.28(19)
O1 C11 C11 . 2_5555 111.4(3) 110.7(3) 111.9(3)
O1 C11 H111 . . 109.47 109.47 109.48
O1 C11 H111 . 2_5555 96.39 95.95 96.81
O1 C11 H112 . . 109.47 109.47 109.47
O1 C11 H112 . 2_5555 137.95 137.27 138.53
O1 C11 C1 2_5555 . 61.79(14) 61.58(14) 62.16(15)
O1 C11 C1 2_5555 2_5555 30.23(11) 30.00(11) 30.38(11)
O1 C11 C11 2_5555 2_5555 33.91(17) 33.70(17) 34.07(17)
O1 C11 H111 2_5555 . 90.39 90.32 90.52
O1 C11 H111 2_5555 2_5555 52.26 52.16 52.34
O1 C11 H112 2_5555 . 143.3 143.12 143.45
O1 C11 H112 2_5555 2_5555 52.26 52.16 52.34
C1 C11 C1 . 2_5555 31.68(14) 31.43(14) 32.01(14)
C1 C11 C11 . 2_5555 87.2(2) 86.9(2) 87.5(2)
C1 C11 H111 . . 98.82 98.1 99.72
C1 C11 H111 . 2_5555 83.88 83.43 84.17
C1 C11 H112 . . 141.13 140.78 141.5
C1 C11 H112 . 2_5555 112.21 112.01 112.55
C1 C11 C11 2_5555 2_5555 59.5(2) 59.3(2) 59.8(2)
C1 C11 H111 2_5555 . 93.19 92.4 93.85
C1 C11 H111 2_5555 2_5555 66.61 66.26 66.95
C1 C11 H112 2_5555 . 159.16 158.89 159.47
C1 C11 H112 2_5555 2_5555 81.93 81.7 82.16
C11 C11 H111 2_5555 . 109.47 109.47 109.47
C11 C11 H111 2_5555 2_5555 26.65 26.63 26.68
C11 C11 H112 2_5555 . 109.47 109.46 109.48
C11 C11 H112 2_5555 2_5555 26.65 26.62 26.68
H111 C11 H111 . 2_5555 136.12 136.1 136.15
H111 C11 H112 . . 107.51 106.9 108.21
H111 C11 H112 . 2_5555 95.72 95.39 96.01
H111 C11 H112 2_5555 . 95.72 95.39 96.01
H111 C11 H112 2_5555 2_5555 45.13 44.9 45.33
H112 C11 H112 . 2_5555 93.37 93.3 93.43
O1 H41 C1 . . 29.11 28.77 29.45
O1 H41 C2 . . 57.87 57.43 58.14
O1 H41 C3 . . 88.87 87.09 89.78
O1 H41 C4 . . 122.51 119.36 124.69
O1 H41 C5 . . 152.21 146.56 156.97
O1 H41 H82 . 4_5655 92.36 75.69 107.54
O1 H41 H102 . 4_5645 100.95 94.21 106.96
C1 H41 C2 . . 29.22 29.05 29.33
C1 H41 C3 . . 61.93 61.43 62.32
C1 H41 C4 . . 98.22 97.7 98.6
C1 H41 C5 . . 135.19 134.46 135.81
C1 H41 H82 . 4_5655 110.92 96.54 123.34
C1 H41 H102 . 4_5645 129.43 122.52 135.11
C2 H41 C3 . . 33.48 32.95 33.83
C2 H41 C4 . . 70.36 70.09 70.66
C2 H41 C5 . . 108.1 107.63 108.62
C2 H41 H82 . 4_5655 119.19 109.53 127.41
C2 H41 H102 . 4_5645 158.55 151.65 164.04
C3 H41 C4 . . 36.89 36.54 37.32
C3 H41 C5 . . 74.64 74.12 75.3
C3 H41 H82 . 4_5655 110.22 107.2 115.05
C3 H41 H102 . 4_5645 164.55 162.81 166.93
C4 H41 C5 . . 37.75 37.51 38
C4 H41 H82 . 4_5655 92.5 86.05 97.35
C4 H41 H102 . 4_5645 129.28 125.86 133.08
C5 H41 H82 . 4_5655 73.5 63.78 82.84
C5 H41 H102 . 4_5645 91.91 88.31 96.11
H82 H41 H102 4_5655 4_5645 58.99 56.81 61.22
Si1 H71 C7 . . 47.96 47.81 48.11
Si1 H71 H72 . . 70.59 70.45 70.7
Si1 H71 H73 . . 70.59 70.45 70.7
Si1 H71 H91 . 7_4545 95.66 89.03 101.15
Si1 H71 H93 . 4_5645 140.86 134.15 148.68
C7 H71 H72 . . 35.26 35.24 35.28
C7 H71 H73 . . 35.26 35.24 35.29
C7 H71 H91 . 7_4545 142.45 135.72 148.44
C7 H71 H93 . 4_5645 114.22 106.06 121.17
H72 H71 H73 . . 60 59.97 60.03
H72 H71 H91 . 7_4545 154.51 151.91 157.4
H72 H71 H93 . 4_5645 116.21 104 126.83
H73 H71 H91 . 7_4545 136.51 132.03 142.03
H73 H71 H93 . 4_5645 80.88 74.18 86.94
H91 H71 H93 7_4545 4_5645 87.77 76.34 103.79
Si1 H72 C7 . . 47.96 47.81 48.11
Si1 H72 C9 . 6_4545 133.04 119.81 150.52
Si1 H72 H71 . . 70.59 70.46 70.72
Si1 H72 H73 . . 70.59 70.46 70.72
Si1 H72 H91 . 6_4545 123.96 113.85 137.26
Si1 H72 H92 . 6_4545 120.97 106.12 142.37
Si1 H72 H93 . 6_4545 148.61 132.9 167.74
Si1 H72 H103 . 4_5645 93.11 90.88 94.83
C7 H72 C9 . 6_4545 148.23 136.48 162.11
C7 H72 H71 . . 35.26 35.25 35.28
C7 H72 H73 . . 35.26 35.25 35.28
C7 H72 H91 . 6_4545 160.81 146.94 179.43
C7 H72 H92 . 6_4545 133.46 121.62 149.64
C7 H72 H93 . 6_4545 141.73 131.88 153.22
C7 H72 H103 . 4_5645 93.17 92.29 94.1
C9 H72 H71 6_4545 . 114.69 103.43 127.89
C9 H72 H73 6_4545 . 152.19 137.87 163.75
C9 H72 H91 6_4545 6_4545 17.83 17.27 18.9
C9 H72 H92 6_4545 6_4545 17.26 16.19 18.76
C9 H72 H93 6_4545 6_4545 17.45 16.45 18.8
C9 H72 H103 6_4545 4_5645 114.81 94.43 130.39
H71 H72 H73 . . 60 59.97 60.03
H71 H72 H91 . 6_4545 130.52 118.44 144.44
H71 H72 H92 . 6_4545 101.05 90.96 114.37
H71 H72 H93 . 6_4545 109.61 96.63 123.64
H71 H72 H103 . 4_5645 122.49 121.5 124.3
H73 H72 H91 . 6_4545 160.84 141.2 175.54
H73 H72 H92 . 6_4545 151.93 145.03 160.8
H73 H72 H93 . 6_4545 135.16 120.21 147.47
H73 H72 H103 . 4_5645 62.58 61.59 64.32
H91 H72 H92 6_4545 6_4545 29.53 27.15 32.06
H91 H72 H93 6_4545 6_4545 31.46 29.03 34.03
H91 H72 H103 6_4545 4_5645 103.66 84.52 118.75
H92 H72 H93 6_4545 6_4545 29.38 26.61 32.12
H92 H72 H103 6_4545 4_5645 131.46 111.41 145.46
H93 H72 H103 6_4545 4_5645 108.97 85.17 128.3
Si1 H73 C7 . . 47.96 47.81 48.11
Si1 H73 H71 . . 70.59 70.47 70.72
Si1 H73 H72 . . 70.59 70.47 70.72
Si1 H73 H93 . 4_5645 130.11 120.85 141.45
Si1 H73 H103 . 4_5645 102.21 98.84 104.44
C7 H73 H71 . . 35.26 35.25 35.28
C7 H73 H72 . . 35.26 35.25 35.28
C7 H73 H93 . 4_5645 100.35 95.42 106.51
C7 H73 H103 . 4_5645 115.54 113.76 116.72
H71 H73 H72 . . 60 59.97 60.03
H71 H73 H93 . 4_5645 66.81 61.07 74.22
H71 H73 H103 . 4_5645 146.08 144.77 147.28
H72 H73 H93 . 4_5645 106.42 99.68 112.23
H72 H73 H103 . 4_5645 86.23 85.08 87.34
H93 H73 H103 4_5645 4_5645 127.29 118.24 135.46
Si1 H81 C8 . . 47.91 47.8 48.05
Si1 H81 H82 . . 70.55 70.45 70.68
Si1 H81 H83 . . 70.55 70.45 70.66
Si1 H81 H91 . 7_4545 96.35 93.85 99.03
Si1 H81 H92 . 4_5545 151.78 146.94 158.38
C8 H81 H82 . . 35.26 35.24 35.29
C8 H81 H83 . . 35.27 35.24 35.29
C8 H81 H91 . 7_4545 142.84 140.51 146.37
C8 H81 H92 . 4_5545 129.79 127.41 133.21
H82 H81 H83 . . 60 59.96 60.04
H82 H81 H91 . 7_4545 136.07 131.85 141.36
H82 H81 H92 . 4_5545 125.48 120.27 129.22
H83 H81 H91 . 7_4545 155.73 153.05 159.62
H83 H81 H92 . 4_5545 96.57 93.38 100.09
H91 H81 H92 7_4545 4_5545 85.59 79.09 89.75
Si1 H82 C4 . 4_5645 106.34 102.91 108.92
Si1 H82 C5 . 4_5645 109.11 106.84 111.1
Si1 H82 C8 . . 47.91 47.78 48.04
Si1 H82 C10 . 1_5545 163.37 155.38 168.35
Si1 H82 H41 . 4_5645 117.83 111.05 123.98
Si1 H82 H81 . . 70.55 70.43 70.67
Si1 H82 H83 . . 70.55 70.43 70.66
Si1 H82 H102 . 1_5545 167.57 157.57 174.78
Si1 H82 H103 . 1_5545 154.72 141.1 168.96
C4 H82 C5 4_5645 4_5645 27.46 26.64 28.24
C4 H82 C8 4_5645 . 152.99 147.85 156.91
C4 H82 C10 4_5645 1_5545 86.18 84.34 88.83
C4 H82 H41 4_5645 4_5645 18.59 17.85 19.01
C4 H82 H81 4_5645 . 156.97 149.92 163.27
C4 H82 H83 4_5645 . 141.65 133.68 149.7
C4 H82 H102 4_5645 1_5545 75.19 71.44 78.11
C4 H82 H103 4_5645 1_5545 85.62 82.46 88.53
C5 H82 C8 4_5645 . 151.03 145.59 156.17
C5 H82 C10 4_5645 1_5545 79.83 76.73 82.12
C5 H82 H41 4_5645 4_5645 41.47 40.08 42.83
C5 H82 H81 4_5645 . 130.75 123.42 139.49
C5 H82 H83 4_5645 . 168.84 160.32 175.77
C5 H82 H102 4_5645 1_5545 76.51 75.09 77.61
C5 H82 H103 4_5645 1_5545 71.81 66.88 76.04
C8 H82 C10 . 1_5545 118.88 116.37 121.62
C8 H82 H41 . 4_5645 155.97 145.59 167.02
C8 H82 H81 . . 35.26 35.24 35.29
C8 H82 H83 . . 35.26 35.25 35.28
C8 H82 H102 . 1_5545 127.54 126.08 128.89
C8 H82 H103 . 1_5545 119.6 115.54 123.85
C10 H82 H41 1_5545 4_5645 75.41 72.87 79.35
C10 H82 H81 1_5545 . 95.44 87.06 104.78
C10 H82 H83 1_5545 . 101.72 96.65 107.52
C10 H82 H102 1_5545 1_5545 17.74 16.78 18.59
C10 H82 H103 1_5545 1_5545 17.42 15.91 18.42
H41 H82 H81 4_5645 . 168.53 157.68 178.23
H41 H82 H83 4_5645 . 128.34 119.76 137.66
H41 H82 H102 4_5645 1_5545 61.33 57.61 64.98
H41 H82 H103 4_5645 1_5545 79.87 76.77 84.22
H81 H82 H83 . . 60 59.97 60.03
H81 H82 H102 . 1_5545 110.91 101.53 120.4
H81 H82 H103 . 1_5545 89.41 81.61 98.61
H83 H82 H102 . 1_5545 101.71 97.11 107.4
H83 H82 H103 . 1_5545 112.39 106.54 118.13
H102 H82 H103 1_5545 1_5545 32.81 31.27 34.24
Si1 H83 C8 . . 47.91 47.79 48.06
Si1 H83 H81 . . 70.55 70.43 70.67
Si1 H83 H82 . . 70.55 70.44 70.67
Si1 H83 H101 . 4_5545 107.15 90.23 125.57
C8 H83 H81 . . 35.27 35.24 35.29
C8 H83 H82 . . 35.26 35.25 35.28
C8 H83 H101 . 4_5545 152.83 133.08 170.69
H81 H83 H82 . . 60 59.96 60.04
H81 H83 H101 . 4_5545 153.14 140.76 160.85
H82 H83 H101 . 4_5545 140.33 122.12 154.25
Si1 H91 C9 . . 47.93 47.78 48.16
Si1 H91 H71 . 7_4545 127.62 121.8 133.1
Si1 H91 H72 . 6_4445 137.41 133.76 140.27
Si1 H91 H81 . 7_4545 126.94 118.34 135.69
Si1 H91 H92 . . 70.56 70.44 70.76
Si1 H91 H93 . . 70.56 70.44 70.76
C9 H91 H71 . 7_4545 144.51 135.58 154.25
C9 H91 H72 . 6_4445 92.63 86.95 97.29
C9 H91 H81 . 7_4545 143.05 137.62 148.85
C9 H91 H92 . . 35.26 35.26 35.27
C9 H91 H93 . . 35.26 35.25 35.28
H71 H91 H72 7_4545 6_4445 87.51 77.18 94.7
H71 H91 H81 7_4545 7_4545 71.29 67.72 74.19
H71 H91 H92 7_4545 . 110.64 102.14 119.66
H71 H91 H93 7_4545 . 156.94 153.82 160.17
H72 H91 H81 6_4445 7_4545 76.24 64.74 89.07
H72 H91 H92 6_4445 . 81.31 64.95 95.1
H72 H91 H93 6_4445 . 70.97 67.25 77.62
H81 H91 H92 7_4545 . 157.24 151.65 161.97
H81 H91 H93 7_4545 . 109.45 105.86 113.94
H92 H91 H93 . . 60 59.99 60.01
Si1 H92 C9 . . 47.93 47.77 48.15
Si1 H92 H72 . 6_4445 130.72 114.46 152.43
Si1 H92 H81 . 4_5555 145.88 140.28 151.67
Si1 H92 H91 . . 70.56 70.42 70.74
Si1 H92 H93 . . 70.56 70.43 70.75
C9 H92 H72 . 6_4445 82.94 66.84 104.64
C9 H92 H81 . 4_5555 162.51 152.15 170.75
C9 H92 H91 . . 35.26 35.25 35.28
C9 H92 H93 . . 35.26 35.25 35.27
H72 H92 H81 6_4445 4_5555 81.17 66.79 89
H72 H92 H91 6_4445 . 69.15 57.48 84.83
H72 H92 H93 6_4445 . 65.74 50.75 86.92
H81 H92 H91 4_5555 . 138.8 136.52 142.51
H81 H92 H93 4_5555 . 130.8 118.08 143.25
H91 H92 H93 . . 60 59.98 60.02
Si1 H93 C9 . . 47.93 47.77 48.15
Si1 H93 H71 . 4_5655 116.85 110.89 123.45
Si1 H93 H72 . 6_4445 143.94 131.15 151.46
Si1 H93 H73 . 4_5655 99.78 97.95 102.01
Si1 H93 H91 . . 70.56 70.43 70.75
Si1 H93 H92 . . 70.56 70.43 70.75
C9 H93 H71 . 4_5655 158.98 156.91 161.56
C9 H93 H72 . 6_4445 98.7 84.06 109.46
C9 H93 H73 . 4_5655 128.71 125.46 130.73
C9 H93 H91 . . 35.26 35.25 35.28
C9 H93 H92 . . 35.26 35.26 35.27
H71 H93 H72 4_5655 6_4445 96.25 86.84 109.03
H71 H93 H73 4_5655 4_5655 32.31 31.44 33.53
H71 H93 H91 4_5655 . 162.93 159.8 166.12
H71 H93 H92 4_5655 . 134.91 128.92 140.11
H72 H93 H73 6_4445 4_5655 107.88 100.16 114.09
H72 H93 H91 6_4445 . 77.53 72.88 80.72
H72 H93 H92 6_4445 . 84.86 63.28 102.46
H73 H93 H91 4_5655 . 163.45 159.25 165.92
H73 H93 H92 4_5655 . 104.9 99.45 109.21
H91 H93 H92 . . 60 59.98 60.02
S2 H101 C6 . 4_5555 123.84 117.58 130.19
S2 H101 C10 . . 47.57 47.54 47.65
S2 H101 H83 . 4_5555 83.79 76.39 91.85
S2 H101 H102 . . 70.26 70.22 70.31
S2 H101 H103 . . 70.26 70.22 70.32
S2 H101 H111 . 1_5455 88.57 87.41 89.73
C6 H101 C10 4_5555 . 165.37 153.67 177.23
C6 H101 H83 4_5555 4_5555 55.65 39.62 69.62
C6 H101 H102 4_5555 . 135.99 125.94 147.61
C6 H101 H103 4_5555 . 158.73 143.99 170.78
C6 H101 H111 4_5555 1_5455 60.68 42.72 80.87
C10 H101 H83 . 4_5555 124.47 107.42 139.17
C10 H101 H102 . . 35.26 35.25 35.27
C10 H101 H103 . . 35.26 35.26 35.27
C10 H101 H111 . 1_5455 105.66 100.63 111.2
H83 H101 H102 4_5555 . 148.84 142.12 154.19
H83 H101 H103 4_5555 . 116.63 92.37 139.66
H83 H101 H111 4_5555 1_5455 93.34 64.57 122.66
H102 H101 H103 . . 60 59.99 60.01
H102 H101 H111 . 1_5455 80.89 74.4 88
H103 H101 H111 . 1_5455 139.6 133.73 145.95
S1 H102 S2 . . 76.36 74.63 77.84
S1 H102 C2 . . 34.67 34.38 35.05
S1 H102 C3 . . 57.78 57.45 58.05
S1 H102 C10 . . 123.81 122.19 125.15
S1 H102 H41 . 4_5655 70.73 68.97 71.9
S1 H102 H82 . 1_5565 129.02 123.26 133.22
S1 H102 H101 . . 136.57 134.13 138.63
S1 H102 H103 . . 131.35 131.19 131.54
S1 H102 H111 . 1_5455 79.36 78.59 80.23
S2 H102 C2 . . 61.7 60.94 62.22
S2 H102 C3 . . 37.4 37.09 37.86
S2 H102 C10 . . 47.57 47.53 47.64
S2 H102 H41 . 4_5655 127.11 121.19 132.5
S2 H102 H82 . 1_5565 140.99 130.58 152.41
S2 H102 H101 . . 70.26 70.22 70.31
S2 H102 H103 . . 70.26 70.22 70.32
S2 H102 H111 . 1_5455 85.32 82.05 88.66
C2 H102 C3 . . 28.57 28.23 28.83
C2 H102 C10 . . 101.21 101.09 101.4
C2 H102 H41 . 4_5655 67.72 62.98 72.06
C2 H102 H82 . 1_5565 119.57 117.37 121.31
C2 H102 H101 . . 131.65 131.05 132
C2 H102 H103 . . 97.25 96.44 97.98
C2 H102 H111 . 1_5455 108.56 107.84 109.36
C3 H102 C10 . . 72.66 72.52 72.88
C3 H102 H41 . 4_5655 89.73 83.4 95.23
C3 H102 H82 . 1_5565 124.7 118.36 130.32
C3 H102 H101 . . 104.25 104.04 104.59
C3 H102 H103 . . 74.41 74.32 74.49
C3 H102 H111 . 1_5455 110.95 109.39 112.41
C10 H102 H41 . 4_5655 137.12 134.1 139.66
C10 H102 H82 . 1_5565 99.31 89.67 110.36
C10 H102 H101 . . 35.26 35.26 35.27
C10 H102 H103 . . 35.26 35.26 35.27
C10 H102 H111 . 1_5455 96.81 92.38 101.19
H41 H102 H82 4_5655 1_5565 59.69 57.86 61.65
H41 H102 H101 4_5655 . 152.51 149.47 156.43
H41 H102 H103 4_5655 . 103.02 100.52 104.99
H41 H102 H111 4_5655 1_5455 125.87 119.94 132
H82 H102 H101 1_5565 . 93.85 88.11 100.82
H82 H102 H103 1_5565 . 71 60.56 82.61
H82 H102 H111 1_5565 1_5455 124.15 119.46 129.22
H101 H102 H103 . . 60 60 60
H101 H102 H111 . 1_5455 71.09 67.09 74.97
H103 H102 H111 . 1_5455 130.1 125.81 134.31
S2 H103 C3 . . 37.4 37.09 37.86
S2 H103 C10 . . 47.57 47.53 47.64
S2 H103 H72 . 4_5655 128.13 123.72 133.32
S2 H103 H73 . 4_5655 97.74 94.37 102.33
S2 H103 H82 . 1_5565 146.15 134.94 157.87
S2 H103 H101 . . 70.26 70.22 70.31
S2 H103 H102 . . 70.26 70.22 70.32
C3 H103 C10 . . 72.66 72.53 72.89
C3 H103 H72 . 4_5655 113.84 109.31 119.21
C3 H103 H73 . 4_5655 85.49 80.55 90.77
C3 H103 H82 . 1_5565 127.61 120.39 133.67
C3 H103 H101 . . 104.25 104.04 104.6
C3 H103 H102 . . 74.41 74.31 74.5
C10 H103 H72 . 4_5655 162.64 159.87 165.47
C10 H103 H73 . 4_5655 143.03 140.81 147.07
C10 H103 H82 . 1_5565 104.13 93.88 115.37
C10 H103 H101 . . 35.26 35.26 35.27
C10 H103 H102 . . 35.26 35.26 35.27
H72 H103 H73 4_5655 4_5655 31.19 29.95 32.89
H72 H103 H82 4_5655 1_5565 84.46 74.91 92.25
H72 H103 H101 4_5655 . 130.21 126.01 132.63
H72 H103 H102 4_5655 . 159.23 155.11 162.08
H73 H103 H82 4_5655 1_5565 112.71 102.93 119.25
H73 H103 H101 4_5655 . 133.66 129.32 136.01
H73 H103 H102 4_5655 . 158.74 153.78 164.17
H82 H103 H101 1_5565 . 96.68 90.91 103.59
H82 H103 H102 1_5565 . 76.2 64.95 88.13
H101 H103 H102 . . 60 59.99 60.01
S2 H111 O1 4_5655 . 143.35 136.93 148.77
S2 H111 O1 4_5655 2_5555 101.42 94.88 107.06
S2 H111 C1 4_5655 . 120.49 118.33 121.87
S2 H111 C1 4_5655 2_5555 106.73 103.46 108.77
S2 H111 C5 4_5655 4_5655 60.44 57.79 62.73
S2 H111 C11 4_5655 . 167.03 158.12 174.93
S2 H111 C11 4_5655 2_5555 123.4 114.65 131.45
S2 H111 H101 4_5655 1_5655 79.02 71.34 86.52
S2 H111 H102 4_5655 1_5655 77.42 71.31 82.61
S2 H111 H111 4_5655 2_5555 137.16 128.36 145.23
S2 H111 H112 4_5655 . 145.98 144.23 147.4
S2 H111 H112 4_5655 2_5555 107.69 98.68 116.37
O1 H111 O1 . 2_5555 76.72 76.42 76.93
O1 H111 C1 . . 30.04 29.63 30.35
O1 H111 C1 . 2_5555 55.99 55.8 56.27
O1 H111 C5 . 4_5655 84.51 79.74 89.28
O1 H111 C11 . . 43.48 43.33 43.58
O1 H111 C11 . 2_5555 74.46 74.01 74.85
O1 H111 H101 . 1_5655 108.1 97.69 116.47
O1 H111 H102 . 1_5655 124.66 119.37 127.7
O1 H111 H111 . 2_5555 63.75 63.37 64.09
O1 H111 H112 . . 67.11 66.88 67.29
O1 H111 H112 . 2_5555 97.43 96.89 97.92
O1 H111 C1 2_5555 . 55.26 55.1 55.39
O1 H111 C1 2_5555 2_5555 27.85 27.75 27.99
O1 H111 C5 2_5555 4_5655 104.69 101.46 107.06
O1 H111 C11 2_5555 . 68.06 67.8 68.24
O1 H111 C11 2_5555 2_5555 33.52 33.46 33.58
O1 H111 H101 2_5555 1_5655 164.88 148.53 179.6
O1 H111 H102 2_5555 1_5655 141.18 124.13 158.81
O1 H111 H111 2_5555 2_5555 43.07 42.92 43.17
O1 H111 H112 2_5555 . 99.27 99.15 99.34
O1 H111 H112 2_5555 2_5555 47.12 47.06 47.18
C1 H111 C1 . 2_5555 29.03 28.75 29.3
C1 H111 C5 . 4_5655 73.52 71.74 75.21
C1 H111 C11 . . 60.22 59.49 60.78
C1 H111 C11 . 2_5555 69.09 68.77 69.26
C1 H111 H101 . 1_5655 132.47 116.41 145.86
C1 H111 H102 . 1_5655 152.96 144.81 157.7
C1 H111 H111 . 2_5555 64.7 64.25 65.03
C1 H111 H112 . . 92.78 92.32 93.09
C1 H111 H112 . 2_5555 92.97 92.69 93.17
C1 H111 C5 2_5555 4_5655 83.68 82.06 84.71
C1 H111 C11 2_5555 . 67.61 67 68.34
C1 H111 C11 2_5555 2_5555 52.61 52.38 52.85
C1 H111 H101 2_5555 1_5655 159.31 142.84 170.96
C1 H111 H102 2_5555 1_5655 165.51 150.53 178.18
C1 H111 H111 2_5555 2_5555 55.35 54.93 55.74
C1 H111 H112 2_5555 . 103.82 103.51 104.24
C1 H111 H112 2_5555 2_5555 72.58 72.41 72.79
C5 H111 C11 4_5655 . 127.92 123.29 132.39
C5 H111 C11 4_5655 2_5555 135.99 133.96 137.23
C5 H111 H101 4_5655 1_5655 85.14 63.62 107.01
C5 H111 H102 4_5655 1_5655 107.86 90.08 124.96
C5 H111 H111 4_5655 2_5555 137.09 135.89 138.19
C5 H111 H112 4_5655 . 137.2 131.38 143.61
C5 H111 H112 4_5655 2_5555 149.21 144.24 153.06
C11 H111 C11 . 2_5555 43.88 43.85 43.9
C11 H111 H101 . 1_5655 108.31 100.57 114.07
C11 H111 H102 . 1_5655 104.65 95.35 113.31
C11 H111 H111 . 2_5555 30.08 30.05 30.11
C11 H111 H112 . . 36.24 35.89 36.55
C11 H111 H112 . 2_5555 59.96 59.75 60.22
C11 H111 H101 2_5555 1_5655 136.92 118.88 153.37
C11 H111 H102 2_5555 1_5655 115.24 98.27 132.72
C11 H111 H111 2_5555 2_5555 13.8 13.79 13.8
C11 H111 H112 2_5555 . 67.43 67.34 67.55
C11 H111 H112 2_5555 2_5555 24.32 24.25 24.39
H101 H111 H102 1_5655 1_5655 28.01 24.88 30.64
H101 H111 H111 1_5655 2_5555 129.19 114.26 141.79
H101 H111 H112 1_5655 . 75.32 64.69 85.94
H101 H111 H112 1_5655 2_5555 122.03 101.58 142.65
H102 H111 H111 1_5655 2_5555 113.16 97.71 128.7
H102 H111 H112 1_5655 . 69.45 62.45 77.21
H102 H111 H112 1_5655 2_5555 95.44 77.99 113.68
H111 H111 H112 2_5555 . 56.22 56.05 56.39
H111 H111 H112 2_5555 2_5555 33.71 33.54 33.87
H112 H111 H112 . 2_5555 69.15 68.98 69.41
S1 H112 S2 1_5655 1_5655 64.86 58.98 68.52
S1 H112 O1 1_5655 . 164.36 149.24 177.41
S1 H112 C11 1_5655 . 126.37 116.09 135.86
S1 H112 C11 1_5655 2_5555 92.27 77.01 108.73
S1 H112 H111 1_5655 . 110.49 108.82 111.72
S1 H112 H111 1_5655 2_5555 92.42 75.36 111
S1 H112 H112 1_5655 2_5555 68.78 54.8 84.24
S2 H112 O1 1_5655 . 127.26 107.64 146.11
S2 H112 C11 1_5655 . 153.33 135.65 167.95
S2 H112 C11 1_5655 2_5555 156.62 135.35 175.44
S2 H112 H111 1_5655 . 121.5 109.58 133.03
S2 H112 H111 1_5655 2_5555 143.86 124.42 159.66
S2 H112 H112 1_5655 2_5555 133.23 113.68 151.67
O1 H112 C11 . . 43.48 43.33 43.58
O1 H112 C11 . 2_5555 74.46 74 74.85
O1 H112 H111 . . 67.11 66.87 67.28
O1 H112 H111 . 2_5555 74.25 74 74.48
O1 H112 H112 . 2_5555 98.56 98.1 98.88
C11 H112 C11 . 2_5555 43.88 43.85 43.91
C11 H112 H111 . . 36.24 35.89 36.55
C11 H112 H111 . 2_5555 59.96 59.75 60.23
C11 H112 H112 . 2_5555 61.83 61.78 61.88
C11 H112 H111 2_5555 . 67.43 67.33 67.55
C11 H112 H111 2_5555 2_5555 24.32 24.24 24.39
C11 H112 H112 2_5555 2_5555 24.8 24.77 24.83
H111 H112 H111 . 2_5555 90.07 90.05 90.09
H111 H112 H112 . 2_5555 71.55 71.42 71.65
H111 H112 H112 2_5555 2_5555 39.3 39.14 39.43

loop_
_geom_bond_atom_site_label_1
_geom_bond_atom_site_label_2
_geom_bond_site_ssg_symmetry_2
_geom_bond_distance_av
_geom_bond_distance_min
_geom_bond_distance_max
S1 C1 . 2.554(4) 2.544(4) 2.563(4)
S1 C1 2_5555 2.554(4) 2.544(4) 2.563(4)
S1 C2 . 1.735(4) 1.730(4) 1.741(4)
S1 C2 2_5555 1.735(4) 1.730(4) 1.741(4)
S1 C3 . 2.778(4) 2.769(4) 2.784(4)
S1 C3 2_5555 2.778(4) 2.769(4) 2.784(4)
S1 H102 . 3(6) 3(6) 3(6)
S1 H102 2_5555 3(6) 3(6) 3(6)
S1 H112 1_5455 3(2) 2.8(18) 3(3)
S1 H112 2_5455 3(2) 2.8(18) 3(3)
S2 C2 . 2.772(4) 2.765(4) 2.777(4)
S2 C3 . 1.772(4) 1.764(4) 1.781(4)
S2 C4 . 2.708(5) 2.692(5) 2.726(5)
S2 C10 . 1.817(5) 1.813(5) 1.824(5)
S2 H101 . 2(4) 2(4) 2(4)
S2 H102 . 2(2) 2(2) 2(2)
S2 H103 . 2(5) 2(5) 2(5)
S2 H111 4_5645 3(4) 3(3) 3(4)
S2 H112 1_5455 3(4) 3(4) 3(5)
Si1 C6 . 1.839(4) 1.832(4) 1.847(4)
Si1 C7 . 1.858(5) 1.841(5) 1.873(5)
Si1 C8 . 1.853(5) 1.840(5) 1.868(5)
Si1 C9 . 1.854(6) 1.839(6) 1.879(6)
Si1 H71 . 2(4) 2(4) 2(4)
Si1 H72 . 2(3) 2(3) 2(3)
Si1 H73 . 2.4(18) 2.3(18) 2.4(18)
Si1 H81 . 2(2) 2.3(19) 2.4(19)
Si1 H82 . 2(4) 2(4) 2(4)
Si1 H83 . 2(3) 2(3) 2(3)
Si1 H91 . 2(6) 2(5) 2(6)
Si1 H92 . 2(3) 2(3) 2(3)
Si1 H93 . 2(5) 2(5) 2(5)
O1 O1 2_5555 2.899(4) 2.895(4) 2.904(4)
O1 C1 . 1.362(5) 1.357(5) 1.366(5)
O1 C1 2_5555 2.442(5) 2.436(5) 2.449(5)
O1 C2 . 2.410(4) 2.399(4) 2.420(4)
O1 C4 . 2.969(5) 2.934(5) 2.998(5)
O1 C11 . 1.453(4) 1.441(4) 1.460(4)
O1 C11 2_5555 2.425(4) 2.407(4) 2.441(4)
O1 H41 . 2(3) 2(3) 2(2)
O1 H111 . 2(2) 2(3) 2(2)
O1 H111 2_5555 3(5) 3(5) 3(6)
O1 H112 . 2.0(19) 2.0(18) 2.0(19)
C1 C1 2_5555 1.418(6) 1.405(6) 1.430(6)
C1 C2 . 1.374(5) 1.358(5) 1.387(5)
C1 C2 2_5555 2.336(5) 2.322(5) 2.352(6)
C1 C3 . 2.556(5) 2.543(5) 2.566(5)
C1 C11 . 2.329(5) 2.321(5) 2.335(5)
C1 C11 2_5555 2.698(5) 2.689(5) 2.712(5)
C1 H41 . 3(3) 3(3) 3(3)
C1 H111 . 3(3) 3(3) 3(2)
C1 H111 2_5555 3(4) 3(5) 3(4)
C2 C2 2_5555 2.517(5) 2.504(5) 2.530(5)
C2 C3 . 1.455(5) 1.444(5) 1.464(5)
C2 C4 . 2.465(6) 2.459(6) 2.473(6)
C2 H41 . 3(3) 3(3) 3(3)
C2 H102 . 3(4) 3(4) 3(5)
C3 C4 . 1.356(6) 1.347(6) 1.369(6)
C3 C5 . 2.460(6) 2.450(6) 2.466(6)
C3 C10 . 2.786(6) 2.773(6) 2.797(6)
C3 H41 . 2.0(18) 2.0(18) 2.0(18)
C3 H102 . 3(3) 3(3) 3(3)
C3 H103 . 3(5) 3(5) 3(5)
C4 C5 . 1.429(6) 1.405(6) 1.448(6)
C4 C6 . 2.631(6) 2.612(5) 2.653(5)
C4 H41 . 1(3) 1(3) 1(3)
C4 H82 4_5655 3(5) 3(4) 3(5)
C5 C6 . 1.203(6) 1.192(6) 1.209(6)
C5 H41 . 2(4) 2(5) 2(4)
C5 H82 4_5655 3(3) 3(3) 3(3)
C5 H111 4_5645 3(5) 3(4) 3(5)
C6 C7 . 2.990(6) 2.965(6) 3.015(6)
C6 C8 . 3.014(6) 2.979(6) 3.049(6)
C6 C9 . 2.976(6) 2.954(7) 3.001(6)
C6 H101 4_5545 4(2) 3(3) 4.8(17)
C7 H71 . 1(5) 1(5) 1(5)
C7 H72 . 1(3) 1(3) 1(3)
C7 H73 . 1(5) 1(5) 1(5)
C8 H81 . 1(5) 1(5) 1(4)
C8 H82 . 1(5) 1(5) 1(5)
C8 H83 . 1(3) 1(2) 1(3)
C9 H72 6_4445 3(5) 3(5) 3(6)
C9 H91 . 1(5) 1(5) 1(5)
C9 H92 . 1(3) 1(3) 1(3)
C9 H93 . 1(3) 1(3) 1(3)
C10 H82 1_5565 3(3) 3(3) 3(4)
C10 H101 . 1(3) 1(3) 1(3)
C10 H102 . 1(4) 1(4) 1(4)
C10 H103 . 1(5) 1(5) 1(5)
C11 C11 2_5555 1.483(5) 1.481(5) 1.485(5)
C11 H111 . 1(5) 1(5) 1(5)
C11 H111 2_5555 2(6) 2(6) 2(6)
C11 H112 . 1(2) 1.0(18) 1.0(18)
C11 H112 2_5555 2(5) 2(5) 2(5)
H41 H82 4_5655 2.8035 2.6414 3.0371
H41 H102 4_5645 2.8443 2.7612 2.9236
H71 H72 . 1.5677 1.5676 1.5677
H71 H73 . 1.5677 1.567 1.5683
H71 H91 7_4545 2.645 2.5594 2.7911
H71 H93 4_5645 2.689 2.5373 2.886
H72 H73 . 1.5677 1.5668 1.5685
H72 H91 6_4545 2.9347 2.7266 3.1049
H72 H92 6_4545 3.0988 2.8089 3.4242
H72 H93 6_4545 2.8424 2.6068 3.1513
H72 H103 4_5645 3.0231 2.876 3.1317
H73 H93 4_5645 2.8883 2.8072 2.9751
H73 H103 4_5645 2.6896 2.5493 2.8225
H81 H82 . 1.5677 1.5674 1.568
H81 H83 . 1.5676 1.567 1.5683
H81 H91 7_4545 2.6201 2.417 2.8587
H81 H92 4_5545 3.4145 2.6698 4.3469
H82 H83 . 1.5677 1.5666 1.5687
H82 H102 1_5545 2.7836 2.6281 3.0182
H82 H103 1_5545 2.7104 2.5795 2.8997
H83 H101 4_5545 2.5982 2.4697 2.8256
H91 H92 . 1.5677 1.5668 1.5686
H91 H93 . 1.5677 1.5674 1.568
H92 H93 . 1.5677 1.5669 1.5685
H101 H102 . 1.5677 1.5672 1.5681
H101 H103 . 1.5677 1.5673 1.568
H101 H111 1_5455 3.1659 2.971 3.4335
H102 H103 . 1.5677 1.5673 1.568
H102 H111 1_5455 3.3031 2.9634 3.723
H111 H111 2_5555 2.7901 2.7886 2.7917
H111 H112 . 1.5485 1.5424 1.5554
H111 H112 2_5555 2.3192 2.3142 2.325
H112 H112 2_5555 2.2847 2.2824 2.2871
